data_1575976
loop_
_publ_author_name
'Shephard, Angus C. G.'
'Pedussaut, Lucie'
'De Marchi, Linda'
'Demonti, Luca'
'Rajeshkumar, Thayalan'
'Casaretto, Nicolas'
'Maron, Laurent'
'Danoun, Gr&#xe9;gory'
'Simler, Thomas'
'Nocton, Gr&#xe9;gory'

_publ_section_title
;
 Room temperature dinitrogen cleavage and hydrogenation with
 organometallic complexes of uranium.
;
_journal_issue 45
_journal_name_full 'Chemical science'
_journal_page_first 21334
_journal_page_last 21345
_journal_paper_doi 10.1039/d5sc07194a
_journal_volume 16
_journal_year 2025
_chemical_absolute_configuration rm
_chemical_formula_moiety 'C68 H116 N2 U2, C5 H12'
_chemical_formula_sum 'C73 H128 N2 U2'
_chemical_formula_weight 1509.83
_space_group_crystal_system monoclinic
_space_group_IT_number 13
_space_group_name_Hall '-P 2yac'
_space_group_name_H-M_alt 'P 1 2/n 1'
_atom_sites_solution_hydrogens geom
_atom_sites_solution_primary dual
_audit_creation_date 2025-05-22
_audit_creation_method
;
Olex2 1.5
(compiled 2025.04.05 svn.rf049d14d for OlexSys, GUI svn.r7224)
;
_audit_update_record
;
2025-06-13 deposited with the CCDC.	2025-10-14 downloaded from the CCDC.
;
_cell_angle_alpha 90
_cell_angle_beta 109.753(3)
_cell_angle_gamma 90
_cell_formula_units_Z 2
_cell_length_a 18.4067(9)
_cell_length_b 10.3962(5)
_cell_length_c 19.3564(9)
_cell_measurement_reflns_used 16465
_cell_measurement_temperature 150
_cell_measurement_theta_max 28.91
_cell_measurement_theta_min 2.15
_cell_volume 3486.1(3)
_computing_cell_refinement
;
X-Area Recipe 2.0.2 (STOE, 2024)
;
_computing_data_collection
;
X-Area Pilatus3_SV 1.31.194.0 (STOE, 2023)
;
_computing_data_reduction
;
X-Area Integrate 2.5.3.0 (STOE, 2021)
X-Area LANA 2.7.5.0 (STOE, 2022)
;
_computing_molecular_graphics 'Olex2 1.5 (Dolomanov et al., 2009)'
_computing_publication_material 'Olex2 1.5 (Dolomanov et al., 2009)'
_computing_structure_refinement 'SHELXL 2018/3 (Sheldrick, 2015)'
_computing_structure_solution 'SHELXT  (Sheldrick, 2015)'
_diffrn_ambient_temperature 150
_diffrn_detector 'EIGER2 1M CDTE'
_diffrn_detector_area_resol_mean 13.33
_diffrn_measured_fraction_theta_full 0.993
_diffrn_measured_fraction_theta_max 0.993
_diffrn_measurement_details
;
 1067 frames, detector distance = 60 mm
;
_diffrn_measurement_device 'Eulerian 4-circle diffractometer'
_diffrn_measurement_device_type 'STOE STADIVARI'
_diffrn_measurement_method 'rotation method, \w scans'
_diffrn_radiation_collimation '1.2 0.6 mm diameter'
_diffrn_radiation_monochromator 'Graded multilayer mirror'
_diffrn_radiation_polarisn_norm 270
_diffrn_radiation_probe x-ray
_diffrn_radiation_type 'Mo K\a'
_diffrn_radiation_wavelength 0.71073
_diffrn_reflns_av_R_equivalents 0.0773
_diffrn_reflns_av_unetI/netI 0.0925
_diffrn_reflns_Laue_measured_fraction_full 0.993
_diffrn_reflns_Laue_measured_fraction_max 0.993
_diffrn_reflns_limit_h_max 21
_diffrn_reflns_limit_h_min -21
_diffrn_reflns_limit_k_max 12
_diffrn_reflns_limit_k_min -12
_diffrn_reflns_limit_l_max 22
_diffrn_reflns_limit_l_min -23
_diffrn_reflns_number 17049
_diffrn_reflns_point_group_measured_fraction_full 0.993
_diffrn_reflns_point_group_measured_fraction_max 0.993
_diffrn_reflns_theta_full 24.998
_diffrn_reflns_theta_max 24.998
_diffrn_reflns_theta_min 2.236
_diffrn_source Axo_Mo
_diffrn_source_current 1.00
_diffrn_source_power 0.050
_diffrn_source_voltage 50
_exptl_absorpt_coefficient_mu 4.679
_exptl_absorpt_correction_T_max 0.9117
_exptl_absorpt_correction_T_min 0.4905
_exptl_absorpt_correction_type multi-scan
_exptl_absorpt_process_details
;
STOE LANA, absorption correction by scaling of reflection intensities.
J. Koziskova, F. Hahn, J. Richter, J. Kozisek, "Comparison of different
absorption corrections on the model structure of tetrakis(\m~2~-acetato)-
diaqua-di-copper(II)", Acta Chimica Slovaca, vol. 9, no. 2, 2016, pp. 136 - 140.
;
_exptl_crystal_colour 'dark green'
_exptl_crystal_colour_modifier dark
_exptl_crystal_colour_primary green
_exptl_crystal_density_diffrn 1.438
_exptl_crystal_density_method 'not measured'
_exptl_crystal_description needle
_exptl_crystal_F_000 1528
_exptl_crystal_size_max 0.203
_exptl_crystal_size_mid 0.032
_exptl_crystal_size_min 0.024
_refine_diff_density_max 1.394
_refine_diff_density_min -1.620
_refine_diff_density_rms 0.175
_refine_ls_extinction_method none
_refine_ls_goodness_of_fit_ref 1.015
_refine_ls_hydrogen_treatment constr
_refine_ls_matrix_type full
_refine_ls_number_parameters 386
_refine_ls_number_reflns 6098
_refine_ls_number_restraints 45
_refine_ls_restrained_S_all 1.011
_refine_ls_R_factor_all 0.1211
_refine_ls_R_factor_gt 0.0629
_refine_ls_shift/su_max 0.000
_refine_ls_shift/su_mean 0.000
_refine_ls_structure_factor_coef Fsqd
_refine_ls_weighting_details 'w=1/[\s^2^(Fo^2^)+(0.0994P)^2^+2.8407P] where P=(Fo^2^+2Fc^2^)/3'
_refine_ls_weighting_scheme calc
_refine_ls_wR_factor_gt 0.1438
_refine_ls_wR_factor_ref 0.1742
_reflns_Friedel_coverage 0.000
_reflns_number_gt 3821
_reflns_number_total 6098
_reflns_threshold_expression 'I > 2\s(I)'
_cod_data_source_file d5sc07194a3.cif
_cod_data_source_block 2
_cod_depositor_comments 'Adding full bibliography for 1575976--1575980.cif.'
_cod_database_code 1575976
_shelx_shelxl_version_number 2018/3
_shelx_space_group_comment
;
The symmetry employed for this shelxl refinement is uniquely defined
by the following loop, which should always be used as a source of
symmetry information in preference to the above space-group names.
They are only intended as comments.
;
_shelx_estimated_absorpt_t_max 0.896
_shelx_estimated_absorpt_t_min 0.450
_olex2_refinement_description
;
1. Others
 Fixed Sof: C35(0.5) H35A(0.5) H35B(0.5) C36(0.5) H36A(0.5) H36B(0.5)
 H36C(0.5) C37(0.5) H37A(0.5) H37B(0.5) C38(0.5) H38A(0.5) H38B(0.5) C39(0.5)
 H39A(0.5) H39B(0.5) H39C(0.5)
 Fixed U12: N2(0) N3(0)
 Fixed U23: N2(0) N3(0)
 Fixed Uiso: H1(0.035) H4(0.052) H7A(0.063) H7B(0.063) H7C(0.063) H8A(0.066)
 H8B(0.066) H8C(0.066) H9A(0.061) H9B(0.061) H9C(0.061) H11A(0.065) H11B(0.065)
 H11C(0.065) H12A(0.062) H12B(0.062) H12C(0.062) H13A(0.061) H13B(0.061)
 H13C(0.061) H15A(0.062) H15B(0.062) H15C(0.062) H16A(0.076) H16B(0.076)
 H16C(0.076) H17A(0.061) H17B(0.061) H17C(0.061) H18(0.035) H21(0.046)
 H24A(0.059) H24B(0.059) H24C(0.059) H25A(0.066) H25B(0.066) H25C(0.066)
 H26A(0.053) H26B(0.053) H26C(0.053) H28A(0.08) H28B(0.08) H28C(0.08)
 H29A(0.083) H29B(0.083) H29C(0.083) H30A(0.072) H30B(0.072) H30C(0.072)
 H32A(0.066) H32B(0.066) H32C(0.066) H33A(0.068) H33B(0.068) H33C(0.068)
 H34A(0.063) H34B(0.063) H34C(0.063) H35A(0.17) H35B(0.17) H36A(0.213)
 H36B(0.213) H36C(0.213) H37A(0.17) H37B(0.17) H38A(0.17) H38B(0.17)
 H39A(0.213) H39B(0.213) H39C(0.213)
 Fixed X: H1(0.551797) H4(0.541336) H7A(0.446326) H7B(0.530823) H7C(0.473156)
 H8A(0.414404) H8B(0.454243) H8C(0.484105) H9A(0.588313) H9B(0.635459)
 H9C(0.616652) H11A(0.566778) H11B(0.636677) H11C(0.563948) H12A(0.558017)
 H12B(0.61738) H12C(0.530148) H13A(0.436055) H13B(0.43924) H13C(0.426375)
 H15A(0.447455) H15B(0.495592) H15C(0.49668) H16A(0.610287) H16B(0.557241)
 H16C(0.518298) H17A(0.645035) H17B(0.637088) H17C(0.684057) H18(0.878253)
 H21(0.721647) H24A(0.798804) H24B(0.79905) H24C(0.728319) H25A(0.741311)
 H25B(0.814468) H25C(0.819798) H26A(0.937784) H26B(0.921789) H26C(0.930192)
 H28A(0.831809) H28B(0.764803) H28C(0.798952) H29A(0.66687) H29B(0.632387)
 H29C(0.613791) H30A(0.660394) H30B(0.680033) H30C(0.745308) H32A(0.74729)
 H32B(0.81402) H32C(0.767356) H33A(0.924292) H33B(0.925124) H33C(0.854924)
 H34A(0.886018) H34B(0.926919) H34C(0.952094) N2(0.75) N3(0.75) H35A(0.804788)
 H35B(0.713132) H36A(0.755662) H36B(0.713391) H36C(0.805466) H37A(0.701817)
 H37B(0.793641) H38A(0.78965) H38B(0.698126) H39A(0.722711) H39B(0.807859)
 H39C(0.734685)
 Fixed Y: H1(0.626311) H4(0.59313) H7A(0.411803) H7B(0.360568) H7C(0.271825)
 H8A(0.438921) H8B(0.304047) H8C(0.43302) H9A(0.255114) H9B(0.365466)
 H9C(0.379819) H11A(1.033187) H11B(0.979299) H11C(1.045103) H12A(0.864729)
 H12B(0.77115) H12C(0.72619) H13A(0.912775) H13B(0.942145) H13C(0.798032)
 H15A(0.928043) H15B(1.047003) H15C(1.016957) H16A(0.800055) H16B(0.920513)
 H16C(0.788353) H17A(1.000804) H17B(1.046011) H17C(0.917966) H18(0.619805)
 H21(0.650754) H24A(0.85322) H24B(0.9853) H24C(0.887336) H25A(0.876876)
 H25B(0.970739) H25C(0.829743) H26A(0.811747) H26B(0.942425) H26C(0.809599)
 H28A(0.323729) H28B(0.304857) H28C(0.445262) H29A(0.5136) H29B(0.371177)
 H29C(0.457793) H30A(0.261816) H30B(0.197859) H30C(0.207881) H32A(0.24792)
 H32B(0.199132) H32C(0.327927) H33A(0.320106) H33B(0.205882) H33C(0.218522)
 H34A(0.464776) H34B(0.326866) H34C(0.437514) H35A(0.862639) H35B(0.859171)
 H36A(0.638635) H36B(0.562245) H36C(0.5747) H37A(0.741995) H37B(0.74421)
 H38A(0.988915) H38B(0.987018) H39A(1.094397) H39B(1.120557) H39C(1.180391)
 Fixed Z: H1(0.203215) H4(0.408801) H7A(0.346778) H7B(0.392892) H7C(0.330769)
 H8A(0.207394) H8B(0.202401) H8C(0.175628) H9A(0.289653) H9B(0.344077)
 H9C(0.257455) H11A(0.368375) H11B(0.436493) H11C(0.449855) H12A(0.51988)
 H12B(0.5004) H12C(0.484907) H13A(0.329859) H13B(0.411991) H13C(0.381176)
 H15A(0.201343) H15B(0.18686) H15C(0.268291) H16A(0.163094) H16B(0.126151)
 H16C(0.137766) H17A(0.314707) H17B(0.233442) H17C(0.266945) H18(0.429341)
 H21(0.533143) H24A(0.385622) H24B(0.428164) H24C(0.413173) H25A(0.542104)
 H25B(0.568285) H25C(0.60283) H26A(0.566797) H26B(0.520371) H26C(0.481967)
 H28A(0.604106) H28B(0.638575) H28C(0.634898) H29A(0.577186) H29B(0.571728)
 H29C(0.499461) H30A(0.449422) H30B(0.528854) H30C(0.491578) H32A(0.385322)
 H32B(0.355954) H32C(0.323459) H33A(0.534325) H33B(0.479173) H33C(0.509923)
 H34A(0.357967) H34B(0.374125) H34C(0.435095) N2(0.25) N3(0.25) H35A(0.728051)
 H35B(0.689261) H36A(0.69094) H36B(0.738354) H36C(0.767523) H37A(0.790308)
 H37B(0.82818) H38A(0.824477) H38B(0.784367) H39A(0.681321) H39B(0.737508)
 H39C(0.7529)
;
_olex2_submission_special_instructions 'No special instructions were received'
_stoe_detector_distance '60.0 mm'
_stoe_detector_pixelsize_x '0.075 mm'
_stoe_detector_pixelsize_y '0.075 mm'
_stoe_detector_size_x '8.0 cm'
_stoe_detector_size_y '7.7 cm'
_stoe_evaluation_integration_a 10.1
_stoe_evaluation_integration_b 0.1
_stoe_evaluation_integration_ems 0.011
_stoe_evaluation_lana_bis_l_even_max -
_stoe_evaluation_lana_bis_l_odd_max -
_stoe_evaluation_lana_bos_l_even_max 4
_stoe_evaluation_lana_bos_l_odd_max 1
_stoe_evaluation_lana_completeness 91.9
_stoe_evaluation_lana_dxs_max_order 3
_stoe_evaluation_lana_dys_max_order 3
_stoe_evaluation_lana_fs_max_order 3
_stoe_evaluation_lana_max_2theta_available 58.5
_stoe_evaluation_lana_max_2theta_desired 58.5
_stoe_evaluation_lana_mean_redundancy 7.0
_stoe_evaluation_lana_number_refls_after_or 21453
_stoe_evaluation_lana_number_refls_outliers 535
_stoe_evaluation_lana_number_refls_total 21988
_stoe_evaluation_lana_number_refls_unique 3064
_stoe_evaluation_lana_number_refls_written 21453
_stoe_evaluation_lana_or_c1 0.050
_stoe_evaluation_lana_or_c2 0
_stoe_evaluation_lana_or_c3 0
_stoe_evaluation_lana_or_c4 1.0
_stoe_evaluation_lana_point_group 2/m
_stoe_evaluation_lana_table
;
#----------------------------------------------------------------------------
2Theta           6.7   12.9   19.1   25.3   31.5   37.7   43.9   50.1   56.3
#----------------------------------------------------------------------------
<Resolution>    4.99   3.08   2.15   1.60   1.30   1.10   0.95   0.84   0.77
N(total)         313   1008   1308   1982   3039   3810   4311   4620   1597
<Redundancy>    14.5   15.1    9.2    8.7    8.7    8.2    7.2    6.1    3.2
Complet. [%%]   100.0  100.0   99.3  100.0  100.0  100.0  100.0  100.0   64.7
<I/sigma>      200.5   83.1   55.5   27.5   19.6   11.1    6.1    3.7    2.2
R(int)         0.016  0.016  0.018  0.021  0.026  0.037  0.058  0.086  0.113
#----------------------------------------------------------------------------
;
_stoe_measurement_identifier LB262
_stoe_measurement_max_exposure_per_frame '8.0 s'
_stoe_measurement_mean_exposure_per_frame '8.0 s'
_stoe_measurement_min_exposure_per_frame '8.0 s'
_stoe_measurement_total_exposure_time '2.4 h'
_stoe_measurement_total_frame_number 1067
_stoe_measurement_total_run_number 18
_stoe_measurement_tube_power '50.0 W'

loop_
_space_group_symop_operation_xyz
'x, y, z'
'-x+1/2, y, -z+1/2'
'-x, -y, -z'
'x-1/2, -y, z-1/2'

loop_
_atom_site_label
_atom_site_type_symbol
_atom_site_fract_x
_atom_site_fract_y
_atom_site_fract_z
_atom_site_U_iso_or_equiv
_atom_site_adp_type
_atom_site_occupancy
_atom_site_site_symmetry_order
_atom_site_calc_flag
_atom_site_refinement_flags_posn
_atom_site_refinement_flags_adp
_atom_site_refinement_flags_occupancy
_atom_site_disorder_assembly
_atom_site_disorder_group
C1 C 0.5509(5) 0.6481(8) 0.2506(5) 0.029(2) Uani 1 1 d . . . . .
H1 H 0.551797 0.626311 0.203215 0.035 Uiso 1 1 calc R U . A 1
C2 C 0.5618(6) 0.7756(8) 0.2818(5) 0.032(2) Uani 1 1 d . . . . .
C3 C 0.5585(6) 0.7629(9) 0.3548(5) 0.032(2) Uani 1 1 d . . . . .
C4 C 0.5452(7) 0.6292(9) 0.3651(5) 0.043(3) Uani 1 1 d . . . . .
H4 H 0.541336 0.593130 0.408801 0.052 Uiso 1 1 calc R U . A 1
C5 C 0.5387(6) 0.5604(9) 0.3017(6) 0.039(3) Uani 1 1 d . . . . .
C6 C 0.5208(6) 0.4167(9) 0.2889(6) 0.038(3) Uani 1 1 d . . . . .
C7 C 0.4901(7) 0.3604(9) 0.3446(5) 0.042(3) Uani 1 1 d . . . . .
H7A H 0.446326 0.411803 0.346778 0.063 Uiso 1 1 calc R U . . .
H7B H 0.530823 0.360568 0.392892 0.063 Uiso 1 1 calc R U . . .
H7C H 0.473156 0.271825 0.330769 0.063 Uiso 1 1 calc R U . . .
C8 C 0.4632(6) 0.3964(9) 0.2117(6) 0.044(3) Uani 1 1 d . . . . .
H8A H 0.414404 0.438921 0.207394 0.066 Uiso 1 1 calc R U . . .
H8B H 0.454243 0.304047 0.202401 0.066 Uiso 1 1 calc R U . . .
H8C H 0.484105 0.433020 0.175628 0.066 Uiso 1 1 calc R U . . .
C9 C 0.5973(6) 0.3480(9) 0.2956(6) 0.041(3) Uani 1 1 d . . . . .
H9A H 0.588313 0.255114 0.289653 0.061 Uiso 1 1 calc R U . . .
H9B H 0.635459 0.365466 0.344077 0.061 Uiso 1 1 calc R U . . .
H9C H 0.616652 0.379819 0.257455 0.061 Uiso 1 1 calc R U . . .
C10 C 0.5401(6) 0.8584(8) 0.4078(5) 0.033(2) Uani 1 1 d . . . . .
C11 C 0.5806(6) 0.9912(9) 0.4164(6) 0.043(3) Uani 1 1 d . . . . .
H11A H 0.566778 1.033187 0.368375 0.065 Uiso 1 1 calc R U . . .
H11B H 0.636677 0.979299 0.436493 0.065 Uiso 1 1 calc R U . . .
H11C H 0.563948 1.045103 0.449855 0.065 Uiso 1 1 calc R U . . .
C12 C 0.5635(7) 0.7998(10) 0.4853(5) 0.042(3) Uani 1 1 d . . . . .
H12A H 0.558017 0.864729 0.519880 0.062 Uiso 1 1 calc R U . . .
H12B H 0.617380 0.771150 0.500400 0.062 Uiso 1 1 calc R U . . .
H12C H 0.530148 0.726190 0.484907 0.062 Uiso 1 1 calc R U . . .
C13 C 0.4525(6) 0.8798(10) 0.3802(6) 0.041(2) Uani 1 1 d . . . . .
H13A H 0.436055 0.912775 0.329859 0.061 Uiso 1 1 calc R U . . .
H13B H 0.439240 0.942145 0.411991 0.061 Uiso 1 1 calc R U . . .
H13C H 0.426375 0.798032 0.381176 0.061 Uiso 1 1 calc R U . . .
C14 C 0.5646(6) 0.8915(9) 0.2338(6) 0.037(2) Uani 1 1 d . . . . .
C15 C 0.4949(6) 0.9786(10) 0.2215(6) 0.042(3) Uani 1 1 d . . . . .
H15A H 0.447455 0.928043 0.201343 0.062 Uiso 1 1 calc R U . . .
H15B H 0.495592 1.047003 0.186860 0.062 Uiso 1 1 calc R U . . .
H15C H 0.496680 1.016957 0.268291 0.062 Uiso 1 1 calc R U . . .
C16 C 0.5624(8) 0.8461(11) 0.1585(6) 0.051(3) Uani 1 1 d . . . . .
H16A H 0.610287 0.800055 0.163094 0.076 Uiso 1 1 calc R U . . .
H16B H 0.557241 0.920513 0.126151 0.076 Uiso 1 1 calc R U . . .
H16C H 0.518298 0.788353 0.137766 0.076 Uiso 1 1 calc R U . . .
C17 C 0.6396(6) 0.9714(10) 0.2651(5) 0.041(3) Uani 1 1 d . . . . .
H17A H 0.645035 1.000804 0.314707 0.061 Uiso 1 1 calc R U . . .
H17B H 0.637088 1.046011 0.233442 0.061 Uiso 1 1 calc R U . . .
H17C H 0.684057 0.917966 0.266945 0.061 Uiso 1 1 calc R U . . .
C18 C 0.8416(5) 0.5973(8) 0.4520(5) 0.029(2) Uani 1 1 d . . . . .
H18 H 0.878253 0.619805 0.429341 0.035 Uiso 1 1 calc R U . A 1
C19 C 0.8128(6) 0.4704(8) 0.4547(5) 0.033(2) Uani 1 1 d . . . . .
C20 C 0.7580(6) 0.4787(8) 0.4927(5) 0.033(2) Uani 1 1 d . . . . .
C21 C 0.7548(6) 0.6142(9) 0.5100(5) 0.039(2) Uani 1 1 d . . . . .
H21 H 0.721647 0.650754 0.533143 0.046 Uiso 1 1 calc R U . A 1
C22 C 0.8082(6) 0.6824(9) 0.4870(5) 0.033(2) Uani 1 1 d . . . . .
C23 C 0.8256(6) 0.8278(9) 0.4974(5) 0.033(2) Uani 1 1 d . . . . .
C24 C 0.7843(6) 0.8943(9) 0.4246(5) 0.039(3) Uani 1 1 d . . . . .
H24A H 0.798804 0.853220 0.385622 0.059 Uiso 1 1 calc R U . . .
H24B H 0.799050 0.985300 0.428164 0.059 Uiso 1 1 calc R U . . .
H24C H 0.728319 0.887336 0.413173 0.059 Uiso 1 1 calc R U . . .
C25 C 0.7978(7) 0.8811(9) 0.5582(6) 0.044(3) Uani 1 1 d . . . . .
H25A H 0.741311 0.876876 0.542104 0.066 Uiso 1 1 calc R U . . .
H25B H 0.814468 0.970739 0.568285 0.066 Uiso 1 1 calc R U . . .
H25C H 0.819798 0.829743 0.602830 0.066 Uiso 1 1 calc R U . . .
C26 C 0.9114(6) 0.8498(8) 0.5185(6) 0.035(2) Uani 1 1 d . . . . .
H26A H 0.937784 0.811747 0.566797 0.053 Uiso 1 1 calc R U . . .
H26B H 0.921789 0.942425 0.520371 0.053 Uiso 1 1 calc R U . . .
H26C H 0.930192 0.809599 0.481967 0.053 Uiso 1 1 calc R U . . .
C27 C 0.7245(6) 0.3832(9) 0.5336(6) 0.041(2) Uani 1 1 d . . . . .
C28 C 0.7855(7) 0.3624(11) 0.6097(6) 0.053(3) Uani 1 1 d . . . . .
H28A H 0.831809 0.323729 0.604106 0.080 Uiso 1 1 calc R U . . .
H28B H 0.764803 0.304857 0.638575 0.080 Uiso 1 1 calc R U . . .
H28C H 0.798952 0.445262 0.634898 0.080 Uiso 1 1 calc R U . . .
C29 C 0.6530(7) 0.4362(11) 0.5467(7) 0.055(3) Uani 1 1 d . . . . .
H29A H 0.666870 0.513600 0.577186 0.083 Uiso 1 1 calc R U . . .
H29B H 0.632387 0.371177 0.571728 0.083 Uiso 1 1 calc R U . . .
H29C H 0.613791 0.457793 0.499461 0.083 Uiso 1 1 calc R U . . .
C30 C 0.7004(7) 0.2506(9) 0.4976(6) 0.048(3) Uani 1 1 d . . . . .
H30A H 0.660394 0.261816 0.449422 0.072 Uiso 1 1 calc R U . . .
H30B H 0.680033 0.197859 0.528854 0.072 Uiso 1 1 calc R U . . .
H30C H 0.745308 0.207881 0.491578 0.072 Uiso 1 1 calc R U . . .
C31 C 0.8481(7) 0.3538(9) 0.4272(5) 0.038(3) Uani 1 1 d . . . . .
C32 C 0.7889(7) 0.2751(9) 0.3676(5) 0.044(3) Uani 1 1 d . . . . .
H32A H 0.747290 0.247920 0.385322 0.066 Uiso 1 1 calc R U . . .
H32B H 0.814020 0.199132 0.355954 0.066 Uiso 1 1 calc R U . . .
H32C H 0.767356 0.327927 0.323459 0.066 Uiso 1 1 calc R U . . .
C33 C 0.8922(6) 0.2664(9) 0.4939(6) 0.046(3) Uani 1 1 d . . . . .
H33A H 0.924292 0.320106 0.534325 0.068 Uiso 1 1 calc R U . . .
H33B H 0.925124 0.205882 0.479173 0.068 Uiso 1 1 calc R U . . .
H33C H 0.854924 0.218522 0.509923 0.068 Uiso 1 1 calc R U . . .
C34 C 0.9086(7) 0.3998(9) 0.3958(6) 0.042(3) Uani 1 1 d . . . . .
H34A H 0.886018 0.464776 0.357967 0.063 Uiso 1 1 calc R U . . .
H34B H 0.926919 0.326866 0.374125 0.063 Uiso 1 1 calc R U . . .
H34C H 0.952094 0.437514 0.435095 0.063 Uiso 1 1 calc R U . . .
U1 U 0.69196(9) 0.62135(13) 0.35918(14) 0.0275(4) Uani 0.740(9) 1 d . U P A 1
N1 N 0.7364(6) 0.6194(9) 0.2805(6) 0.0313(15) Uani 0.740(9) 1 d . U P A 1
U2 U 0.7046(3) 0.6245(4) 0.3356(4) 0.0320(10) Uani 0.260(9) 1 d . U P A 2
N2 N 0.750000 0.556(4) 0.250000 0.031(3) Uani 0.260(9) 2 d S TU P A 2
N3 N 0.750000 0.688(4) 0.250000 0.031(3) Uani 0.260(9) 2 d S TU P A 2
C35 C 0.755(3) 0.8623(17) 0.7374(17) 0.142(9) Uani 0.5 1 d D . P B -1
H35A H 0.804788 0.862639 0.728051 0.170 Uiso 0.5 1 calc R U P B -1
H35B H 0.713132 0.859171 0.689261 0.170 Uiso 0.5 1 calc R U P B -1
C36 C 0.757(4) 0.6185(17) 0.741(3) 0.142(9) Uani 0.5 1 d D . P B -1
H36A H 0.755662 0.638635 0.690940 0.213 Uiso 0.5 1 calc R U P B -1
H36B H 0.713391 0.562245 0.738354 0.213 Uiso 0.5 1 calc R U P B -1
H36C H 0.805466 0.574700 0.767523 0.213 Uiso 0.5 1 calc R U P B -1
C37 C 0.751(3) 0.7420(19) 0.7803(17) 0.142(9) Uani 0.5 1 d D . P B -1
H37A H 0.701817 0.741995 0.790308 0.170 Uiso 0.5 1 calc R U P B -1
H37B H 0.793641 0.744210 0.828180 0.170 Uiso 0.5 1 calc R U P B -1
C38 C 0.748(3) 0.9864(18) 0.7759(16) 0.142(9) Uani 0.5 1 d D . P B -1
H38A H 0.789650 0.988915 0.824477 0.170 Uiso 0.5 1 calc R U P B -1
H38B H 0.698126 0.987018 0.784367 0.170 Uiso 0.5 1 calc R U P B -1
C39 C 0.754(3) 1.1060(17) 0.733(2) 0.142(9) Uani 0.5 1 d D . P B -1
H39A H 0.722711 1.094397 0.681321 0.213 Uiso 0.5 1 calc R U P B -1
H39B H 0.807859 1.120557 0.737508 0.213 Uiso 0.5 1 calc R U P B -1
H39C H 0.734685 1.180391 0.752900 0.213 Uiso 0.5 1 calc R U P B -1

loop_
_atom_site_aniso_label
_atom_site_aniso_U_11
_atom_site_aniso_U_22
_atom_site_aniso_U_33
_atom_site_aniso_U_23
_atom_site_aniso_U_13
_atom_site_aniso_U_12
C1 0.022(5) 0.029(5) 0.031(5) -0.008(4) 0.002(4) -0.005(4)
C2 0.029(6) 0.017(4) 0.042(6) -0.004(4) 0.000(5) 0.005(4)
C3 0.027(6) 0.033(5) 0.031(5) -0.009(4) 0.003(4) -0.002(4)
C4 0.067(8) 0.024(5) 0.033(5) 0.005(4) 0.009(5) -0.003(5)
C5 0.038(6) 0.024(5) 0.048(6) -0.007(5) 0.006(5) 0.000(4)
C6 0.037(6) 0.021(5) 0.048(6) -0.002(4) 0.003(5) -0.004(4)
C7 0.057(7) 0.027(5) 0.039(6) -0.008(4) 0.013(5) -0.004(5)
C8 0.035(6) 0.031(6) 0.056(7) -0.009(5) 0.003(5) 0.000(5)
C9 0.043(7) 0.022(5) 0.050(6) -0.001(4) 0.006(5) 0.000(4)
C10 0.039(6) 0.019(5) 0.033(5) -0.003(4) 0.002(4) 0.000(4)
C11 0.042(7) 0.033(6) 0.052(6) -0.013(5) 0.014(5) 0.007(5)
C12 0.050(7) 0.039(6) 0.030(5) -0.009(4) 0.007(5) 0.004(5)
C13 0.041(6) 0.037(6) 0.042(6) 0.000(5) 0.010(5) -0.004(5)
C14 0.037(6) 0.028(5) 0.043(6) -0.006(4) 0.012(5) -0.001(4)
C15 0.039(7) 0.037(6) 0.045(6) 0.007(5) 0.009(5) 0.009(5)
C16 0.066(9) 0.047(7) 0.035(6) -0.014(5) 0.012(6) -0.008(6)
C17 0.038(7) 0.035(6) 0.045(6) -0.001(5) 0.008(5) -0.003(5)
C18 0.014(5) 0.030(5) 0.033(5) 0.004(4) -0.004(4) 0.000(4)
C19 0.034(6) 0.019(4) 0.036(5) 0.004(4) -0.002(5) 0.000(4)
C20 0.029(6) 0.020(5) 0.048(6) 0.003(4) 0.010(5) -0.004(4)
C21 0.035(6) 0.038(6) 0.039(6) -0.002(5) 0.009(5) -0.004(5)
C22 0.031(6) 0.020(5) 0.038(6) -0.004(4) -0.003(5) -0.005(4)
C23 0.032(6) 0.024(5) 0.039(6) -0.001(4) 0.006(5) 0.002(4)
C24 0.045(7) 0.028(5) 0.037(6) -0.005(4) 0.004(5) 0.005(5)
C25 0.052(7) 0.028(5) 0.050(6) -0.003(5) 0.016(5) -0.014(5)
C26 0.034(6) 0.017(5) 0.048(6) 0.003(4) 0.005(5) -0.006(4)
C27 0.049(7) 0.024(5) 0.047(6) 0.002(5) 0.015(5) -0.006(5)
C28 0.051(7) 0.050(7) 0.055(7) 0.002(6) 0.011(6) 0.003(6)
C29 0.056(8) 0.043(6) 0.068(8) -0.003(6) 0.023(7) -0.013(6)
C30 0.060(8) 0.029(6) 0.053(7) 0.000(5) 0.018(6) -0.009(5)
C31 0.061(8) 0.026(5) 0.032(5) -0.001(4) 0.023(5) 0.000(5)
C32 0.060(8) 0.026(5) 0.043(6) -0.007(4) 0.015(6) 0.017(5)
C33 0.051(8) 0.028(5) 0.053(7) 0.002(5) 0.011(6) 0.006(5)
C34 0.059(8) 0.027(6) 0.043(6) 0.005(4) 0.021(6) 0.003(5)
U1 0.0303(5) 0.0188(3) 0.0299(7) -0.0007(4) 0.0055(4) 0.0014(3)
N1 0.031(3) 0.022(3) 0.035(3) 0.000(2) 0.003(2) 0.0002(19)
U2 0.0329(14) 0.0186(8) 0.037(2) -0.0018(12) 0.0014(12) 0.0023(9)
N2 0.030(4) 0.022(4) 0.035(4) 0.000 0.003(4) 0.000
N3 0.030(4) 0.022(4) 0.035(4) 0.000 0.003(4) 0.000
C35 0.142(14) 0.18(2) 0.134(19) -0.001(13) 0.084(16) -0.030(16)
C36 0.142(14) 0.18(2) 0.134(19) -0.001(13) 0.084(16) -0.030(16)
C37 0.142(14) 0.18(2) 0.134(19) -0.001(13) 0.084(16) -0.030(16)
C38 0.142(14) 0.18(2) 0.134(19) -0.001(13) 0.084(16) -0.030(16)
C39 0.142(14) 0.18(2) 0.134(19) -0.001(13) 0.084(16) -0.030(16)

loop_
_atom_type_symbol
_atom_type_description
_atom_type_scat_dispersion_real
_atom_type_scat_dispersion_imag
_atom_type_scat_source
C C 0.0033 0.0016 'International Tables Vol C Tables 4.2.6.8 and 6.1.1.4'
H H 0.0000 0.0000 'International Tables Vol C Tables 4.2.6.8 and 6.1.1.4'
N N 0.0061 0.0033 'International Tables Vol C Tables 4.2.6.8 and 6.1.1.4'
U U -9.6767 9.6646 'International Tables Vol C Tables 4.2.6.8 and 6.1.1.4'

loop_
_geom_angle_atom_site_label_1
_geom_angle_atom_site_label_2
_geom_angle_atom_site_label_3
_geom_angle
_geom_angle_site_symmetry_1
_geom_angle_site_symmetry_3
_geom_angle_publ_flag
C2 C1 H1 125.4 . . ?
C2 C1 U1 79.1(5) . . ?
C2 C1 U2 82.1(5) . . ?
C5 C1 H1 125.4 . . ?
C5 C1 C2 109.3(8) . . ?
C5 C1 U1 74.5(5) . . ?
C5 C1 U2 84.2(6) . . ?
U1 C1 H1 113.2 . . ?
C1 C2 C14 119.8(8) . . ?
C1 C2 U1 71.1(5) . . ?
C1 C2 U2 68.7(5) . . ?
C3 C2 C1 106.3(8) . . ?
C3 C2 C14 133.5(8) . . ?
C3 C2 U1 74.9(5) . . ?
C3 C2 U2 86.1(6) . . ?
C14 C2 U1 124.4(7) . . ?
C14 C2 U2 115.2(7) . . ?
C2 C3 C10 133.1(8) . . ?
C2 C3 U1 75.7(5) . . ?
C4 C3 C2 106.8(8) . . ?
C4 C3 C10 116.4(9) . . ?
C4 C3 U1 71.4(6) . . ?
C10 C3 U1 134.0(6) . . ?
C3 C4 H4 124.9 . . ?
C3 C4 U1 78.9(6) . . ?
C5 C4 C3 110.1(9) . . ?
C5 C4 H4 124.9 . . ?
C5 C4 U1 74.9(7) . . ?
U1 C4 H4 113.3 . . ?
C1 C5 C6 126.2(9) . . ?
C1 C5 U1 75.5(6) . . ?
C1 C5 U2 67.5(6) . . ?
C4 C5 C1 107.4(8) . . ?
C4 C5 C6 126.5(10) . . ?
C4 C5 U1 75.7(7) . . ?
C4 C5 U2 85.1(7) . . ?
C6 C5 U1 115.3(7) . . ?
C6 C5 U2 113.7(7) . . ?
C5 C6 C9 107.3(9) . . ?
C7 C6 C5 112.2(9) . . ?
C7 C6 C8 110.2(9) . . ?
C7 C6 C9 108.3(8) . . ?
C8 C6 C5 109.5(8) . . ?
C8 C6 C9 109.3(9) . . ?
C6 C7 H7A 109.5 . . ?
C6 C7 H7B 109.5 . . ?
C6 C7 H7C 109.5 . . ?
H7A C7 H7B 109.5 . . ?
H7A C7 H7C 109.5 . . ?
H7B C7 H7C 109.5 . . ?
C6 C8 H8A 109.5 . . ?
C6 C8 H8B 109.5 . . ?
C6 C8 H8C 109.5 . . ?
H8A C8 H8B 109.5 . . ?
H8A C8 H8C 109.5 . . ?
H8B C8 H8C 109.5 . . ?
C6 C9 H9A 109.5 . . ?
C6 C9 H9B 109.5 . . ?
C6 C9 H9C 109.5 . . ?
H9A C9 H9B 109.5 . . ?
H9A C9 H9C 109.5 . . ?
H9B C9 H9C 109.5 . . ?
C3 C10 C11 116.0(8) . . ?
C12 C10 C3 109.9(7) . . ?
C12 C10 C11 106.4(8) . . ?
C13 C10 C3 107.6(7) . . ?
C13 C10 C11 108.6(8) . . ?
C13 C10 C12 108.2(9) . . ?
C10 C11 H11A 109.5 . . ?
C10 C11 H11B 109.5 . . ?
C10 C11 H11C 109.5 . . ?
H11A C11 H11B 109.5 . . ?
H11A C11 H11C 109.5 . . ?
H11B C11 H11C 109.5 . . ?
C10 C12 H12A 109.5 . . ?
C10 C12 H12B 109.5 . . ?
C10 C12 H12C 109.5 . . ?
H12A C12 H12B 109.5 . . ?
H12A C12 H12C 109.5 . . ?
H12B C12 H12C 109.5 . . ?
C10 C13 H13A 109.5 . . ?
C10 C13 H13B 109.5 . . ?
C10 C13 H13C 109.5 . . ?
H13A C13 H13B 109.5 . . ?
H13A C13 H13C 109.5 . . ?
H13B C13 H13C 109.5 . . ?
C2 C14 C17 113.2(8) . . ?
C15 C14 C2 111.3(8) . . ?
C15 C14 C17 109.6(8) . . ?
C16 C14 C2 110.0(8) . . ?
C16 C14 C15 106.6(9) . . ?
C16 C14 C17 105.9(9) . . ?
C14 C15 H15A 109.5 . . ?
C14 C15 H15B 109.5 . . ?
C14 C15 H15C 109.5 . . ?
H15A C15 H15B 109.5 . . ?
H15A C15 H15C 109.5 . . ?
H15B C15 H15C 109.5 . . ?
C14 C16 H16A 109.5 . . ?
C14 C16 H16B 109.5 . . ?
C14 C16 H16C 109.5 . . ?
H16A C16 H16B 109.5 . . ?
H16A C16 H16C 109.5 . . ?
H16B C16 H16C 109.5 . . ?
C14 C17 H17A 109.5 . . ?
C14 C17 H17B 109.5 . . ?
C14 C17 H17C 109.5 . . ?
H17A C17 H17B 109.5 . . ?
H17A C17 H17C 109.5 . . ?
H17B C17 H17C 109.5 . . ?
C19 C18 H18 125.0 . . ?
C19 C18 U1 78.8(5) . . ?
C19 C18 U2 83.0(5) . . ?
C22 C18 H18 125.0 . . ?
C22 C18 C19 110.0(9) . . ?
C22 C18 U1 75.4(5) . . ?
C22 C18 U2 84.3(6) . . ?
U1 C18 H18 112.9 . . ?
C18 C19 C20 107.2(8) . . ?
C18 C19 C31 120.4(9) . . ?
C18 C19 U1 71.6(5) . . ?
C18 C19 U2 68.4(5) . . ?
C20 C19 C31 132.1(8) . . ?
C20 C19 U1 76.7(5) . . ?
C20 C19 U2 87.8(6) . . ?
C31 C19 U1 122.4(6) . . ?
C31 C19 U2 114.0(6) . . ?
C19 C20 C21 105.5(8) . . ?
C19 C20 C27 134.7(8) . . ?
C19 C20 U1 74.2(5) . . ?
C21 C20 C27 117.2(9) . . ?
C21 C20 U1 70.6(5) . . ?
C27 C20 U1 133.0(7) . . ?
C20 C21 H21 125.4 . . ?
C20 C21 U1 79.5(6) . . ?
C22 C21 C20 109.3(9) . . ?
C22 C21 H21 125.4 . . ?
C22 C21 U1 74.8(6) . . ?
U1 C21 H21 112.5 . . ?
C18 C22 C21 108.0(8) . . ?
C18 C22 C23 125.8(9) . . ?
C18 C22 U1 75.5(5) . . ?
C18 C22 U2 68.2(5) . . ?
C21 C22 C23 126.2(10) . . ?
C21 C22 U1 75.6(6) . . ?
C21 C22 U2 85.7(6) . . ?
C23 C22 U1 114.1(6) . . ?
C23 C22 U2 111.3(6) . . ?
C24 C23 C22 107.9(8) . . ?
C24 C23 C25 110.7(8) . . ?
C25 C23 C22 110.2(8) . . ?
C26 C23 C22 109.6(8) . . ?
C26 C23 C24 109.3(9) . . ?
C26 C23 C25 109.1(8) . . ?
C23 C24 H24A 109.5 . . ?
C23 C24 H24B 109.5 . . ?
C23 C24 H24C 109.5 . . ?
H24A C24 H24B 109.5 . . ?
H24A C24 H24C 109.5 . . ?
H24B C24 H24C 109.5 . . ?
C23 C25 H25A 109.5 . . ?
C23 C25 H25B 109.5 . . ?
C23 C25 H25C 109.5 . . ?
H25A C25 H25B 109.5 . . ?
H25A C25 H25C 109.5 . . ?
H25B C25 H25C 109.5 . . ?
C23 C26 H26A 109.5 . . ?
C23 C26 H26B 109.5 . . ?
C23 C26 H26C 109.5 . . ?
H26A C26 H26B 109.5 . . ?
H26A C26 H26C 109.5 . . ?
H26B C26 H26C 109.5 . . ?
C20 C27 C28 107.2(9) . . ?
C20 C27 C29 112.0(8) . . ?
C20 C27 C30 117.0(9) . . ?
C28 C27 C30 108.3(8) . . ?
C29 C27 C28 106.5(9) . . ?
C29 C27 C30 105.4(9) . . ?
C27 C28 H28A 109.5 . . ?
C27 C28 H28B 109.5 . . ?
C27 C28 H28C 109.5 . . ?
H28A C28 H28B 109.5 . . ?
H28A C28 H28C 109.5 . . ?
H28B C28 H28C 109.5 . . ?
C27 C29 H29A 109.5 . . ?
C27 C29 H29B 109.5 . . ?
C27 C29 H29C 109.5 . . ?
H29A C29 H29B 109.5 . . ?
H29A C29 H29C 109.5 . . ?
H29B C29 H29C 109.5 . . ?
C27 C30 H30A 109.5 . . ?
C27 C30 H30B 109.5 . . ?
C27 C30 H30C 109.5 . . ?
H30A C30 H30B 109.5 . . ?
H30A C30 H30C 109.5 . . ?
H30B C30 H30C 109.5 . . ?
C19 C31 C33 109.4(8) . . ?
C32 C31 C19 113.7(9) . . ?
C32 C31 C33 110.5(8) . . ?
C34 C31 C19 109.9(8) . . ?
C34 C31 C32 107.5(8) . . ?
C34 C31 C33 105.5(9) . . ?
C31 C32 H32A 109.5 . . ?
C31 C32 H32B 109.5 . . ?
C31 C32 H32C 109.5 . . ?
H32A C32 H32B 109.5 . . ?
H32A C32 H32C 109.5 . . ?
H32B C32 H32C 109.5 . . ?
C31 C33 H33A 109.5 . . ?
C31 C33 H33B 109.5 . . ?
C31 C33 H33C 109.5 . . ?
H33A C33 H33B 109.5 . . ?
H33A C33 H33C 109.5 . . ?
H33B C33 H33C 109.5 . . ?
C31 C34 H34A 109.5 . . ?
C31 C34 H34B 109.5 . . ?
C31 C34 H34C 109.5 . . ?
H34A C34 H34B 109.5 . . ?
H34A C34 H34C 109.5 . . ?
H34B C34 H34C 109.5 . . ?
C1 U1 C2 29.8(2) . . ?
C1 U1 C3 48.7(3) . . ?
C1 U1 C19 152.2(3) . . ?
C1 U1 C20 138.1(3) . . ?
C1 U1 C21 139.8(3) . . ?
C2 U1 C20 142.1(3) . . ?
C3 U1 C2 29.3(3) . . ?
C3 U1 C20 113.2(3) . . ?
C4 U1 C1 48.7(3) . . ?
C4 U1 C2 48.7(3) . . ?
C4 U1 C3 29.7(3) . . ?
C4 U1 C19 123.8(3) . . ?
C4 U1 C20 95.8(3) . . ?
C4 U1 C21 91.3(3) . . ?
C5 U1 C1 30.0(3) . . ?
C5 U1 C2 49.3(3) . . ?
C5 U1 C3 49.1(3) . . ?
C5 U1 C4 29.4(3) . . ?
C5 U1 C18 156.1(3) . . ?
C5 U1 C19 127.7(3) . . ?
C5 U1 C20 108.2(3) . . ?
C5 U1 C21 115.5(3) . . ?
C5 U1 C22 143.5(4) . . ?
C18 U1 C1 171.9(3) . . ?
C18 U1 C2 151.0(3) . . ?
C18 U1 C3 137.2(3) . . ?
C18 U1 C4 139.5(3) . . ?
C18 U1 C19 29.6(3) . . ?
C18 U1 C20 48.5(3) . . ?
C18 U1 C21 48.3(3) . . ?
C19 U1 C2 171.1(3) . . ?
C19 U1 C3 141.8(3) . . ?
C19 U1 C20 29.2(3) . . ?
C21 U1 C2 123.3(3) . . ?
C21 U1 C3 95.4(3) . . ?
C21 U1 C19 48.6(3) . . ?
C21 U1 C20 29.9(3) . . ?
C22 U1 C1 156.1(3) . . ?
C22 U1 C2 127.2(3) . . ?
C22 U1 C3 108.0(3) . . ?
C22 U1 C4 115.7(3) . . ?
C22 U1 C18 29.1(3) . . ?
C22 U1 C19 48.7(3) . . ?
C22 U1 C20 48.9(3) . . ?
C22 U1 C21 29.5(3) . . ?
N1 U1 C1 86.6(4) . . ?
N1 U1 C2 95.5(4) . . ?
N1 U1 C3 124.5(4) . . ?
N1 U1 C4 135.1(4) . . ?
N1 U1 C5 109.0(4) . . ?
N1 U1 C18 85.3(4) . . ?
N1 U1 C19 93.4(4) . . ?
N1 U1 C20 122.3(4) . . ?
N1 U1 C21 133.5(4) . . ?
N1 U1 C22 107.5(4) . . ?
N1 N1 U1 176.1(11) 2_655 . ?
C1 U2 C2 29.1(2) . . ?
C1 U2 C5 28.3(3) . . ?
C1 U2 C18 164.0(5) . . ?
C1 U2 C19 142.9(4) . . ?
C1 U2 C22 139.2(4) . . ?
C2 U2 C5 46.5(3) . . ?
C2 U2 C19 148.6(5) . . ?
C2 U2 C22 116.2(4) . . ?
C18 U2 C2 143.4(4) . . ?
C18 U2 C5 137.8(5) . . ?
C18 U2 C19 28.7(2) . . ?
C18 U2 C22 27.5(3) . . ?
C19 U2 C5 114.9(4) . . ?
C19 U2 C22 45.7(3) . . ?
C22 U2 C5 122.2(5) . . ?
N2 U2 C1 98.8(3) . . ?
N2 U2 C2 115.3(6) . . ?
N2 U2 C5 112.5(5) . . ?
N2 U2 C18 96.1(3) . . ?
N2 U2 C19 94.8(7) . . ?
N2 U2 C22 121.7(3) . . ?
N3 U2 C1 95.6(3) . . ?
N3 U2 C2 95.5(7) . . ?
N3 U2 C5 121.7(3) . . ?
N3 U2 C18 99.8(3) . . ?
N3 U2 C19 115.0(6) . . ?
N3 U2 C22 113.8(5) . . ?
N3 U2 N2 36.2(15) . . ?
U2 N2 U2 142(2) 2_655 . ?
N3 N2 U2 71.2(11) . . ?
U2 N3 U2 145(2) 2_655 . ?
N2 N3 U2 72.5(10) . . ?
H35A C35 H35B 107.7 . . ?
C37 C35 H35A 108.8 . . ?
C37 C35 H35B 108.8 . . ?
C38 C35 H35A 108.8 . . ?
C38 C35 H35B 108.8 . . ?
C38 C35 C37 113.9(2) . . ?
H36A C36 H36B 109.5 . . ?
H36A C36 H36C 109.5 . . ?
H36B C36 H36C 109.5 . . ?
C37 C36 H36A 109.5 . . ?
C37 C36 H36B 109.5 . . ?
C37 C36 H36C 109.5 . . ?
C35 C37 C36 113.4(2) . . ?
C35 C37 H37A 108.9 . . ?
C35 C37 H37B 108.9 . . ?
C36 C37 H37A 108.9 . . ?
C36 C37 H37B 108.9 . . ?
H37A C37 H37B 107.7 . . ?
C35 C38 H38A 108.9 . . ?
C35 C38 H38B 108.9 . . ?
C35 C38 C39 113.4(2) . . ?
H38A C38 H38B 107.7 . . ?
C39 C38 H38A 108.9 . . ?
C39 C38 H38B 108.9 . . ?
C38 C39 H39A 109.5 . . ?
C38 C39 H39B 109.5 . . ?
C38 C39 H39C 109.5 . . ?
H39A C39 H39B 109.5 . . ?
H39A C39 H39C 109.5 . . ?
H39B C39 H39C 109.5 . . ?

loop_
_geom_bond_atom_site_label_1
_geom_bond_atom_site_label_2
_geom_bond_distance
_geom_bond_site_symmetry_2
_geom_bond_publ_flag
C1 H1 0.9500 . ?
C1 C2 1.442(12) . ?
C1 C5 1.418(14) . ?
C1 U2 2.761(10) . ?
C2 C3 1.441(13) . ?
C2 C14 1.533(13) . ?
C2 U2 2.935(10) . ?
C3 C10 1.545(13) . ?
C4 C3 1.436(13) . ?
C4 H4 0.9500 . ?
C4 C5 1.390(14) . ?
C5 C6 1.532(13) . ?
C5 U2 2.974(12) . ?
C6 C7 1.496(15) . ?
C7 H7A 0.9800 . ?
C7 H7B 0.9800 . ?
C7 H7C 0.9800 . ?
C8 C6 1.527(14) . ?
C8 H8A 0.9800 . ?
C8 H8B 0.9800 . ?
C8 H8C 0.9800 . ?
C9 C6 1.544(15) . ?
C9 H9A 0.9800 . ?
C9 H9B 0.9800 . ?
C9 H9C 0.9800 . ?
C11 C10 1.551(13) . ?
C11 H11A 0.9800 . ?
C11 H11B 0.9800 . ?
C11 H11C 0.9800 . ?
C12 C10 1.538(13) . ?
C12 H12A 0.9800 . ?
C12 H12B 0.9800 . ?
C12 H12C 0.9800 . ?
C13 C10 1.533(14) . ?
C13 H13A 0.9800 . ?
C13 H13B 0.9800 . ?
C13 H13C 0.9800 . ?
C14 C16 1.520(14) . ?
C14 C17 1.548(13) . ?
C15 C14 1.523(13) . ?
C15 H15A 0.9800 . ?
C15 H15B 0.9800 . ?
C15 H15C 0.9800 . ?
C16 H16A 0.9800 . ?
C16 H16B 0.9800 . ?
C16 H16C 0.9800 . ?
C17 H17A 0.9800 . ?
C17 H17B 0.9800 . ?
C17 H17C 0.9800 . ?
C18 H18 0.9500 . ?
C18 U2 2.769(9) . ?
C19 C18 1.430(12) . ?
C19 C20 1.438(14) . ?
C19 C31 1.551(13) . ?
C19 U2 2.957(10) . ?
C20 C21 1.454(13) . ?
C20 C27 1.524(13) . ?
C21 H21 0.9500 . ?
C22 C18 1.379(14) . ?
C22 C21 1.401(14) . ?
C22 C23 1.544(13) . ?
C22 U2 2.968(11) . ?
C23 C24 1.523(13) . ?
C23 C26 1.509(14) . ?
C24 H24A 0.9800 . ?
C24 H24B 0.9800 . ?
C24 H24C 0.9800 . ?
C25 C23 1.536(15) . ?
C25 H25A 0.9800 . ?
C25 H25B 0.9800 . ?
C25 H25C 0.9800 . ?
C26 H26A 0.9800 . ?
C26 H26B 0.9800 . ?
C26 H26C 0.9800 . ?
C27 C29 1.525(16) . ?
C27 C30 1.540(13) . ?
C28 C27 1.536(16) . ?
C28 H28A 0.9800 . ?
C28 H28B 0.9800 . ?
C28 H28C 0.9800 . ?
C29 H29A 0.9800 . ?
C29 H29B 0.9800 . ?
C29 H29C 0.9800 . ?
C30 H30A 0.9800 . ?
C30 H30B 0.9800 . ?
C30 H30C 0.9800 . ?
C31 C33 1.562(13) . ?
C31 C34 1.515(15) . ?
C32 C31 1.529(14) . ?
C32 H32A 0.9800 . ?
C32 H32B 0.9800 . ?
C32 H32C 0.9800 . ?
C33 H33A 0.9800 . ?
C33 H33B 0.9800 . ?
C33 H33C 0.9800 . ?
C34 H34A 0.9800 . ?
C34 H34B 0.9800 . ?
C34 H34C 0.9800 . ?
U1 C1 2.747(9) . ?
U1 C2 2.851(9) . ?
U1 C3 2.841(10) . ?
U1 C4 2.744(12) . ?
U1 C5 2.734(11) . ?
U1 C18 2.744(9) . ?
U1 C19 2.837(9) . ?
U1 C20 2.870(10) . ?
U1 C21 2.753(10) . ?
U1 C22 2.743(9) . ?
U1 N1 1.958(12) . ?
N1 N1 1.43(2) 2_655 ?
U2 N2 2.211(16) . ?
U2 N3 2.194(16) . ?
N2 N3 1.37(6) . ?
C35 H35A 0.9900 . ?
C35 H35B 0.9900 . ?
C35 C37 1.517(2) . ?
C35 C38 1.517(2) . ?
C36 H36A 0.9800 . ?
C36 H36B 0.9800 . ?
C36 H36C 0.9800 . ?
C36 C37 1.517(2) . ?
C37 H37A 0.9900 . ?
C37 H37B 0.9900 . ?
C38 H38A 0.9900 . ?
C38 H38B 0.9900 . ?
C39 C38 1.517(2) . ?
C39 H39A 0.9800 . ?
C39 H39B 0.9800 . ?
C39 H39C 0.9800 . ?

loop_
_geom_torsion_atom_site_label_1
_geom_torsion_atom_site_label_2
_geom_torsion_atom_site_label_3
_geom_torsion_atom_site_label_4
_geom_torsion
_geom_torsion_site_symmetry_1
_geom_torsion_site_symmetry_2
_geom_torsion_site_symmetry_3
_geom_torsion_site_symmetry_4
_geom_torsion_publ_flag
C1 C2 C3 C4 -0.5(11) . . . . ?
C1 C2 C3 C10 -157.3(10) . . . . ?
C1 C2 C3 U1 64.6(6) . . . . ?
C1 C2 C14 C15 112.6(10) . . . . ?
C1 C2 C14 C16 -5.4(13) . . . . ?
C1 C2 C14 C17 -123.5(10) . . . . ?
C1 C5 C6 C7 -164.2(10) . . . . ?
C1 C5 C6 C8 -41.5(15) . . . . ?
C1 C5 C6 C9 77.0(12) . . . . ?
C2 C1 C5 C4 -2.6(12) . . . . ?
C2 C1 C5 C6 176.7(10) . . . . ?
C2 C1 C5 U1 -72.2(7) . . . . ?
C2 C1 C5 U2 -79.5(7) . . . . ?
C2 C3 C10 C11 -46.2(14) . . . . ?
C2 C3 C10 C12 -166.9(10) . . . . ?
C2 C3 C10 C13 75.5(13) . . . . ?
C3 C2 C14 C15 -58.5(14) . . . . ?
C3 C2 C14 C16 -176.4(11) . . . . ?
C3 C2 C14 C17 65.4(14) . . . . ?
C3 C4 C5 C1 2.3(13) . . . . ?
C3 C4 C5 C6 -177.0(10) . . . . ?
C3 C4 C5 U1 71.8(8) . . . . ?
C3 C4 C5 U2 66.9(9) . . . . ?
C4 C3 C10 C11 158.6(9) . . . . ?
C4 C3 C10 C12 38.0(12) . . . . ?
C4 C3 C10 C13 -79.6(10) . . . . ?
C4 C5 C6 C7 15.0(16) . . . . ?
C4 C5 C6 C8 137.7(11) . . . . ?
C4 C5 C6 C9 -103.8(13) . . . . ?
C5 C1 C2 C3 1.9(11) . . . . ?
C5 C1 C2 C14 -171.3(9) . . . . ?
C5 C1 C2 U1 69.2(7) . . . . ?
C5 C1 C2 U2 81.0(7) . . . . ?
C5 C4 C3 C2 -1.1(12) . . . . ?
C5 C4 C3 C10 160.2(9) . . . . ?
C5 C4 C3 U1 -69.2(8) . . . . ?
C14 C2 C3 C4 171.4(11) . . . . ?
C14 C2 C3 C10 14.6(19) . . . . ?
C14 C2 C3 U1 -123.4(11) . . . . ?
C18 C19 C20 C21 1.4(10) . . . . ?
C18 C19 C20 C27 -158.7(11) . . . . ?
C18 C19 C20 U1 65.6(6) . . . . ?
C18 C19 C31 C32 -124.0(10) . . . . ?
C18 C19 C31 C33 111.9(10) . . . . ?
C18 C19 C31 C34 -3.5(13) . . . . ?
C18 C22 C21 C20 3.7(11) . . . . ?
C18 C22 C21 U1 -69.2(7) . . . . ?
C18 C22 C23 C24 76.7(12) . . . . ?
C18 C22 C23 C25 -162.4(9) . . . . ?
C18 C22 C23 C26 -42.3(13) . . . . ?
C19 C20 C21 C22 -3.2(11) . . . . ?
C19 C20 C21 U1 66.6(7) . . . . ?
C19 C20 C27 C28 78.3(14) . . . . ?
C19 C20 C27 C29 -165.2(11) . . . . ?
C19 C20 C27 C30 -43.5(16) . . . . ?
C20 C19 C18 C22 0.8(11) . . . . ?
C20 C19 C18 U1 -69.0(7) . . . . ?
C20 C19 C18 U2 -80.5(7) . . . . ?
C20 C19 C31 C32 64.2(13) . . . . ?
C20 C19 C31 C33 -59.8(14) . . . . ?
C20 C19 C31 C34 -175.3(10) . . . . ?
C21 C20 C27 C28 -80.1(11) . . . . ?
C21 C20 C27 C29 36.4(13) . . . . ?
C21 C20 C27 C30 158.1(10) . . . . ?
C21 C22 C18 C19 -2.8(11) . . . . ?
C21 C22 C18 U1 69.3(7) . . . . ?
C21 C22 C18 U2 77.6(7) . . . . ?
C21 C22 C23 C24 -101.8(11) . . . . ?
C21 C22 C23 C25 19.1(14) . . . . ?
C21 C22 C23 C26 139.2(10) . . . . ?
C23 C22 C18 C19 178.5(9) . . . . ?
C23 C22 C18 U1 -109.5(9) . . . . ?
C23 C22 C18 U2 -101.2(9) . . . . ?
C23 C22 C21 C20 -177.6(9) . . . . ?
C23 C22 C21 U1 109.6(9) . . . . ?
C27 C20 C21 C22 161.1(9) . . . . ?
C27 C20 C21 U1 -129.2(8) . . . . ?
C31 C19 C18 C22 -172.8(8) . . . . ?
C31 C19 C18 U1 117.3(8) . . . . ?
C31 C19 C18 U2 105.9(8) . . . . ?
C31 C19 C20 C21 174.0(10) . . . . ?
C31 C19 C20 C27 13.9(19) . . . . ?
C31 C19 C20 U1 -121.9(10) . . . . ?
U1 C1 C2 C3 -67.2(7) . . . . ?
U1 C1 C2 C14 119.5(9) . . . . ?
U1 C1 C5 C4 69.6(8) . . . . ?
U1 C1 C5 C6 -111.0(10) . . . . ?
U1 C2 C3 C4 -65.1(7) . . . . ?
U1 C2 C3 C10 138.0(11) . . . . ?
U1 C2 C14 C15 -160.9(6) . . . . ?
U1 C2 C14 C16 81.2(10) . . . . ?
U1 C2 C14 C17 -37.0(11) . . . . ?
U1 C3 C10 C11 69.6(11) . . . . ?
U1 C3 C10 C12 -51.1(12) . . . . ?
U1 C3 C10 C13 -168.7(7) . . . . ?
U1 C4 C3 C2 68.1(7) . . . . ?
U1 C4 C3 C10 -130.6(8) . . . . ?
U1 C4 C5 C1 -69.5(7) . . . . ?
U1 C4 C5 C6 111.1(11) . . . . ?
U1 C5 C6 C7 105.6(9) . . . . ?
U1 C5 C6 C8 -131.7(8) . . . . ?
U1 C5 C6 C9 -13.2(10) . . . . ?
U1 C19 C18 C22 69.8(7) . . . . ?
U1 C19 C20 C21 -64.1(7) . . . . ?
U1 C19 C20 C27 135.7(12) . . . . ?
U1 C19 C31 C32 -37.6(11) . . . . ?
U1 C19 C31 C33 -161.6(7) . . . . ?
U1 C19 C31 C34 82.9(10) . . . . ?
U1 C20 C21 C22 -69.7(7) . . . . ?
U1 C20 C27 C28 -168.3(7) . . . . ?
U1 C20 C27 C29 -51.8(12) . . . . ?
U1 C20 C27 C30 69.9(12) . . . . ?
U1 C22 C18 C19 -72.1(7) . . . . ?
U1 C22 C21 C20 72.9(7) . . . . ?
U1 C22 C23 C24 -12.3(10) . . . . ?
U1 C22 C23 C25 108.6(8) . . . . ?
U1 C22 C23 C26 -131.3(7) . . . . ?
U2 C1 C2 C3 -79.1(7) . . . . ?
U2 C1 C2 C14 107.7(9) . . . . ?
U2 C1 C5 C4 76.9(8) . . . . ?
U2 C1 C5 C6 -103.7(10) . . . . ?
U2 C2 C3 C4 -67.0(8) . . . . ?
U2 C2 C3 C10 136.2(10) . . . . ?
U2 C2 C14 C15 -168.5(6) . . . . ?
U2 C2 C14 C16 73.5(9) . . . . ?
U2 C2 C14 C17 -44.6(9) . . . . ?
U2 C5 C6 C7 117.1(8) . . . . ?
U2 C5 C6 C8 -120.2(8) . . . . ?
U2 C5 C6 C9 -1.7(10) . . . . ?
U2 C19 C18 C22 81.3(7) . . . . ?
U2 C19 C20 C21 -65.1(7) . . . . ?
U2 C19 C20 C27 134.7(11) . . . . ?
U2 C19 C31 C32 -46.0(10) . . . . ?
U2 C19 C31 C33 -170.0(7) . . . . ?
U2 C19 C31 C34 74.5(9) . . . . ?
U2 C22 C18 C19 -80.3(7) . . . . ?
U2 C22 C21 C20 69.1(7) . . . . ?
U2 C22 C23 C24 -1.1(10) . . . . ?
U2 C22 C23 C25 119.8(8) . . . . ?
U2 C22 C23 C26 -120.1(7) . . . . ?
U2 N2 N3 U2 179.999(4) 2_655 . . . ?
U2 N2 N3 U2 180.001(4) . . . 2_655 ?
C37 C35 C38 C39 179(2) . . . . ?
C38 C35 C37 C36 179.2(17) . . . . ?
